data_7713318
loop_
_publ_author_name
'Cao, Jindong'
'Liu, Kunjie'
'Quan, Mingzhen'
'Hou, An'
'Jiang, Xingxing'
'Lin, Zheshuai'
'Zhao, Jing'
'Liu, Quanlin'

_publ_section_title
;
 Second harmonic generation from symmetry breaking stimulated by mixed
 organic cations in zero-dimensional hybrid metal halides.
;
_journal_name_full 'Dalton transactions (Cambridge, England : 2003)'
_journal_paper_doi 10.1039/d3dt01209c
_journal_year 2023
_chemical_formula_moiety 'Bi Br6, C9 H12.5 O S, C9 H15 N3'
_chemical_formula_sum 'C18 H27.5 Bi Br6 N3 O S'
_chemical_formula_weight 1022.43
_space_group_crystal_system orthorhombic
_space_group_IT_number 19
_space_group_name_Hall 'P 2ac 2ab'
_space_group_name_H-M_alt 'P 21 21 21'
_atom_sites_solution_hydrogens geom
_audit_block_doi 10.5517/ccdc.csd.cc2fbyh7
_audit_creation_date 2023-02-27
_audit_creation_method
;
Olex2 1.5
(compiled 2021.12.09 svn.r5202d8cf for OlexSys, GUI svn.r6439)
;
_audit_update_record
;
2023-02-27 deposited with the CCDC.	2023-06-01 downloaded from the CCDC.
;
_cell_angle_alpha 90
_cell_angle_beta 90
_cell_angle_gamma 90
_cell_formula_units_Z 4
_cell_length_a 9.8987(6)
_cell_length_b 16.3369(12)
_cell_length_c 17.8274(14)
_cell_measurement_reflns_used 7842
_cell_measurement_temperature 150.0
_cell_measurement_theta_max 26.38
_cell_measurement_theta_min 2.28
_cell_volume 2882.9(4)
_computing_molecular_graphics 'Olex2 1.5 (Dolomanov et al., 2009)'
_computing_publication_material 'Olex2 1.5 (Dolomanov et al., 2009)'
_computing_structure_refinement 'SHELXL 2018/3 (Sheldrick, 2015)'
_computing_structure_solution 'SHELXT 2018/2 (Sheldrick, 2018)'
_diffrn_ambient_temperature 150.00
_diffrn_measured_fraction_theta_full 0.997
_diffrn_measured_fraction_theta_max 0.997
_diffrn_measurement_device_type 'Bruker APEX-II CCD'
_diffrn_measurement_method '\f and \w scans'
_diffrn_radiation_type MoK\a
_diffrn_radiation_wavelength 0.71073
_diffrn_reflns_av_R_equivalents 0.0763
_diffrn_reflns_av_unetI/netI 0.0472
_diffrn_reflns_Laue_measured_fraction_full 0.997
_diffrn_reflns_Laue_measured_fraction_max 0.997
_diffrn_reflns_limit_h_max 11
_diffrn_reflns_limit_h_min -11
_diffrn_reflns_limit_k_max 19
_diffrn_reflns_limit_k_min -19
_diffrn_reflns_limit_l_max 21
_diffrn_reflns_limit_l_min -21
_diffrn_reflns_number 40191
_diffrn_reflns_point_group_measured_fraction_full 0.997
_diffrn_reflns_point_group_measured_fraction_max 0.997
_diffrn_reflns_theta_full 24.990
_diffrn_reflns_theta_max 24.990
_diffrn_reflns_theta_min 2.285
_exptl_absorpt_coefficient_mu 14.520
_exptl_crystal_colour 'clear light white'
_exptl_crystal_colour_lustre clear
_exptl_crystal_colour_modifier light
_exptl_crystal_colour_primary white
_exptl_crystal_density_diffrn 2.356
_exptl_crystal_description block
_exptl_crystal_F_000 1894
_refine_diff_density_max 1.459
_refine_diff_density_min -1.420
_refine_diff_density_rms 0.144
_refine_ls_abs_structure_details
;
 Flack x determined using 1657 quotients [(I+)-(I-)]/[(I+)+(I-)]
 (Parsons, Flack and Wagner, Acta Cryst. B69 (2013) 249-259).
;
_refine_ls_abs_structure_Flack -0.031(7)
_refine_ls_extinction_method none
_refine_ls_goodness_of_fit_ref 1.024
_refine_ls_hydrogen_treatment constr
_refine_ls_matrix_type full
_refine_ls_number_parameters 218
_refine_ls_number_reflns 5067
_refine_ls_number_restraints 135
_refine_ls_restrained_S_all 1.078
_refine_ls_R_factor_all 0.0512
_refine_ls_R_factor_gt 0.0376
_refine_ls_shift/su_max 0.000
_refine_ls_shift/su_mean 0.000
_refine_ls_structure_factor_coef Fsqd
_refine_ls_weighting_details 'w=1/[\s^2^(Fo^2^)+(0.0430P)^2^+5.6286P] where P=(Fo^2^+2Fc^2^)/3'
_refine_ls_weighting_scheme calc
_refine_ls_wR_factor_gt 0.0838
_refine_ls_wR_factor_ref 0.0891
_reflns_Friedel_coverage 0.767
_reflns_Friedel_fraction_full 0.998
_reflns_Friedel_fraction_max 0.998
_reflns_number_gt 4294
_reflns_number_total 5067
_reflns_threshold_expression 'I > 2\s(I)'
_cod_data_source_file d3dt01209c2.cif
_cod_data_source_block mo_0918_2_0ma-publish
_cod_original_formula_sum 'C18 H27.50 Bi Br6 N3 O S'
_cod_database_code 7713318
_shelx_shelxl_version_number 2018/3
_shelx_space_group_comment
;
The symmetry employed for this shelxl refinement is uniquely defined
by the following loop, which should always be used as a source of
symmetry information in preference to the above space-group names.
They are only intended as comments.
;
_olex2_refinement_description
;
1. Fixed Uiso
 At 1.2 times of:
  All C(H) groups, All C(H,H) groups, All N(H) groups, All N(H,H) groups
 At 1.5 times of:
  All C(H,H,H) groups
2. Restrained distances
 C16-C14 = C13-C12 = C0AA-C17
 1.36 with sigma of 0.02
 H2A-H3
 2.2 with sigma of 0.02
 H2B-H3
 2.2 with sigma of 0.02
3. Rigid bond restraints
 C14, C15
 with sigma for 1-2 distances of 0.01 and sigma for 1-3 distances of 0.01
 C16, C14, C15, C13, C12, C0AA, C17
 with sigma for 1-2 distances of 0.01 and sigma for 1-3 distances of 0.01
 C13, C12, C18A, O1, C17, C16, C0AA, C14, C15, C10, C11
 with sigma for 1-2 distances of 0.01 and sigma for 1-3 distances of 0.01
 C13, C14, C16, C17, C12, C0AA, C18A, C15
 with sigma for 1-2 distances of 0.01 and sigma for 1-3 distances of 0.01
 S1, O1, C10, C11
 with sigma for 1-2 distances of 0.01 and sigma for 1-3 distances of 0.01
4. Uiso/Uaniso restraints and constraints
C17 \\sim C0AA \\sim C12 \\sim C13 \\sim C14 \\sim C16 \\sim C15: within 2A
with sigma of 0.04 and sigma for terminal atoms of 0.08 within 2A
O1 \\sim S1 \\sim C11 \\sim C10: within 2A with sigma of 0.001 and sigma for
terminal atoms of 0.002 within 2A
Uanis(C14) \\sim Ueq, Uanis(C15) \\sim Ueq: with sigma of 0.1 and sigma for
terminal atoms of 0.2
Uanis(C14) \\sim Ueq, Uanis(C0AA) \\sim Ueq, Uanis(C17) \\sim Ueq, Uanis(C12)
\\sim Ueq, Uanis(C15) \\sim Ueq, Uanis(C13) \\sim Ueq, Uanis(C16) \\sim Ueq:
with sigma of 0.1 and sigma for terminal atoms of 0.2
Uanis(C18A) = Uanis(C0AA)
Uanis(C14) = Uanis(C15) = Uanis(C16) = Uanis(C17) = Uanis(C0AA) = Uanis(C12) =
Uanis(C13) = Uanis(C18A) = Uanis(C11) = Uanis(C10)
5. Others
 1*[Sof(C0AA)+Sof(C18A)+Sof(H12)]+1*[Sof(C0AA)+Sof(C18A)+Sof(H12)]=1 with esd
 of 0.01
 Sof(C0AA)=Sof(H12)=1-FVAR(1)
 Sof(C18A)=FVAR(1)
6.a Secondary CH2 refined with riding coordinates:
 N1(H1A,H1B), C1(H1C,H1D), C3(H3A,H3B), C4(H4A,H4B), C2(H2A,H2B)
6.b Aromatic/amide H refined with riding coordinates:
 N3(H3), C8(H8), C7(H7), C9(H9), C6(H6), C12(H12), C13(H13), C16(H16), C17(H17)
6.c Fitted hexagon refined as free rotating group:
 C18A(C12,C13,C14,C16,C17)
6.d Idealised Me refined as rotating group:
 C11(H11A,H11B,H11C), C10(H10A,H10B,H10C), C15(H15A,H15B,H15C)
;
_olex2_submission_special_instructions 'No special instructions were received'

loop_
_space_group_symop_operation_xyz
'x, y, z'
'-x+1/2, -y, z+1/2'
'-x, y+1/2, -z+1/2'
'x+1/2, -y+1/2, -z'

loop_
_atom_site_label
_atom_site_type_symbol
_atom_site_fract_x
_atom_site_fract_y
_atom_site_fract_z
_atom_site_U_iso_or_equiv
_atom_site_adp_type
_atom_site_occupancy
_atom_site_site_symmetry_order
_atom_site_calc_flag
_atom_site_refinement_flags_posn
_atom_site_refinement_flags_adp
_atom_site_refinement_flags_occupancy
_atom_site_disorder_assembly
_atom_site_disorder_group
Bi1 Bi -0.87926(6) -0.39157(3) -0.15280(3) 0.03601(15) Uani 1 1 d . . . . .
Br4 Br -0.87247(16) -0.22579(8) -0.08742(8) 0.0364(3) Uani 1 1 d . . . . .
Br6 Br -1.08976(14) -0.42108(9) -0.03936(9) 0.0411(4) Uani 1 1 d . . . . .
Br2 Br -1.08858(14) -0.33859(11) -0.24751(9) 0.0461(4) Uani 1 1 d . . . . .
Br5 Br -0.65529(15) -0.42599(10) -0.05336(10) 0.0461(4) Uani 1 1 d . . . . .
Br3 Br -0.69535(15) -0.34399(11) -0.26237(10) 0.0462(4) Uani 1 1 d . . . . .
Br1 Br -0.88520(18) -0.55058(9) -0.20734(10) 0.0519(4) Uani 1 1 d . . . . .
S1 S -0.9107(5) -0.8957(3) -0.0673(3) 0.0701(11) Uani 1 1 d . U . . .
N1 N -0.7424(12) -0.2597(7) 0.0850(7) 0.038(3) Uani 1 1 d . . . . .
H1A H -0.756626 -0.274295 0.036364 0.046 Uiso 1 1 calc R U . . .
H1B H -0.670798 -0.224803 0.086281 0.046 Uiso 1 1 calc R U . . .
N3 N -1.1658(11) -0.3627(8) 0.2069(8) 0.047(3) Uani 1 1 d . . . . .
H3 H -1.190108 -0.323349 0.176032 0.056 Uiso 1 1 calc DR U . . .
N2 N -0.9512(11) -0.3478(7) 0.1615(8) 0.039(3) Uani 1 1 d . . . . .
C1 C -0.8670(15) -0.2165(8) 0.1150(9) 0.042(3) Uani 1 1 d . . . . .
H1C H -0.889723 -0.170269 0.081367 0.050 Uiso 1 1 calc R U . . .
H1D H -0.846261 -0.193524 0.165125 0.050 Uiso 1 1 calc R U . . .
C3 C -0.8321(13) -0.3900(9) 0.1298(9) 0.043(4) Uani 1 1 d . . . . .
H3A H -0.852220 -0.407764 0.077899 0.051 Uiso 1 1 calc R U . . .
H3B H -0.811822 -0.439333 0.160010 0.051 Uiso 1 1 calc R U . . .
C4 C -0.7102(13) -0.3337(9) 0.1295(9) 0.037(3) Uani 1 1 d . . . . .
H4A H -0.686931 -0.317864 0.181536 0.045 Uiso 1 1 calc R U . . .
H4B H -0.631632 -0.362257 0.107335 0.045 Uiso 1 1 calc R U . . .
C8 C -1.2318(16) -0.4592(10) 0.2982(9) 0.048(4) Uani 1 1 d . . . . .
H8 H -1.296986 -0.481834 0.331312 0.057 Uiso 1 1 calc R U . . .
C7 C -1.1040(19) -0.4922(10) 0.2929(9) 0.057(5) Uani 1 1 d . . . . .
H7 H -1.083292 -0.540586 0.320133 0.069 Uiso 1 1 calc R U . . .
C2 C -0.9866(13) -0.2716(9) 0.1213(8) 0.038(4) Uani 1 1 d . . . . .
H2A H -1.059882 -0.243037 0.148520 0.046 Uiso 1 1 calc DR U . . .
H2B H -1.020040 -0.285300 0.070486 0.046 Uiso 1 1 calc DR U . . .
C5 C -1.0388(13) -0.3883(10) 0.2041(8) 0.037(3) Uani 1 1 d . . . . .
C9 C -1.2619(15) -0.3933(10) 0.2547(9) 0.046(4) Uani 1 1 d . . . . .
H9 H -1.348759 -0.368690 0.257442 0.055 Uiso 1 1 calc R U . . .
C6 C -1.0059(15) -0.4568(10) 0.2491(10) 0.049(4) Uani 1 1 d . . . . .
H6 H -0.916646 -0.478187 0.249095 0.059 Uiso 1 1 calc R U . . .
C11 C -0.918(2) -0.9977(12) -0.1010(12) 0.0761(13) Uani 1 1 d . U . . .
H11A H -0.829895 -1.024150 -0.093632 0.114 Uiso 1 1 calc R U . . .
H11B H -0.940069 -0.997370 -0.154573 0.114 Uiso 1 1 calc R U . . .
H11C H -0.987301 -1.028097 -0.073470 0.114 Uiso 1 1 calc R U . . .
C10 C -0.867(2) -0.9146(12) 0.0281(11) 0.0761(13) Uani 1 1 d . U . . .
H10A H -0.932734 -0.952675 0.050148 0.114 Uiso 1 1 calc R U . . .
H10B H -0.868871 -0.862918 0.056094 0.114 Uiso 1 1 calc R U . . .
H10C H -0.776683 -0.938445 0.030643 0.114 Uiso 1 1 calc R U . . .
O1 O -1.0820(13) -0.8683(8) -0.0599(7) 0.0721(13) Uani 1 1 d . U . . .
C15 C -1.074(2) -0.5853(12) 0.1185(12) 0.0761(13) Uani 1 1 d . U . . .
H15A H -1.118333 -0.595139 0.166881 0.114 Uiso 1 1 calc R U . . .
H15B H -1.122251 -0.541806 0.091615 0.114 Uiso 1 1 calc R U . . .
H15C H -0.980347 -0.568708 0.126861 0.114 Uiso 1 1 calc R U . . .
C0AA C -1.083(4) -0.781(3) -0.0108(17) 0.0761(13) Uani 0.500(8) 1 d D U P A 2
C18A C -1.0949(18) -0.7979(8) -0.0212(8) 0.0761(13) Uani 0.500(8) 1 d G U P A 1
C12 C -1.0401(16) -0.7251(9) -0.0478(6) 0.0761(13) Uani 1 1 d DG U . . .
H12 H -1.016823 -0.726836 -0.099476 0.091 Uiso 0.500(8) 1 calc R U P A 2
C13 C -1.0312(13) -0.6574(7) -0.0009(8) 0.0761(13) Uani 1 1 d DG U . A 2
H13 H -0.993729 -0.607646 -0.019044 0.091 Uiso 1 1 calc R U . A 2
C14 C -1.0772(14) -0.6624(7) 0.0727(7) 0.0761(13) Uani 1 1 d DG U . . .
C16 C -1.1320(14) -0.7351(8) 0.0993(6) 0.0761(13) Uani 1 1 d DG U . A 2
H16 H -1.163399 -0.738581 0.149520 0.091 Uiso 1 1 calc R U . A 2
C17 C -1.1409(16) -0.8029(7) 0.0523(8) 0.0761(13) Uani 1 1 d DG U . . .
H17 H -1.180802 -0.854295 0.063630 0.091 Uiso 1 1 calc R U . A 2

loop_
_atom_site_aniso_label
_atom_site_aniso_U_11
_atom_site_aniso_U_22
_atom_site_aniso_U_33
_atom_site_aniso_U_23
_atom_site_aniso_U_13
_atom_site_aniso_U_12
Bi1 0.0325(2) 0.0378(3) 0.0378(3) -0.0062(2) 0.0004(3) 0.0004(2)
Br4 0.0363(7) 0.0364(7) 0.0364(8) -0.0004(6) -0.0001(7) -0.0003(7)
Br6 0.0411(8) 0.0415(8) 0.0407(9) -0.0017(7) 0.0023(6) -0.0046(6)
Br2 0.0416(8) 0.0564(10) 0.0403(9) -0.0073(8) -0.0029(7) 0.0083(7)
Br5 0.0422(8) 0.0502(9) 0.0460(10) 0.0018(7) -0.0044(7) 0.0048(7)
Br3 0.0428(8) 0.0526(10) 0.0431(10) -0.0062(8) 0.0070(7) -0.0027(7)
Br1 0.0451(8) 0.0441(8) 0.0666(11) -0.0192(8) 0.0017(9) 0.0004(8)
S1 0.076(3) 0.068(2) 0.067(3) 0.007(2) -0.008(2) -0.003(2)
N1 0.044(7) 0.038(7) 0.032(7) 0.001(6) 0.005(6) -0.006(5)
N3 0.044(7) 0.049(8) 0.048(9) 0.010(6) 0.004(6) 0.003(6)
N2 0.036(6) 0.028(6) 0.054(9) 0.009(6) 0.002(6) 0.007(5)
C1 0.042(8) 0.036(8) 0.047(9) 0.012(7) 0.001(8) -0.003(8)
C3 0.032(7) 0.037(8) 0.059(11) -0.008(8) -0.002(6) 0.001(6)
C4 0.034(7) 0.043(8) 0.034(9) 0.004(7) 0.003(6) -0.002(7)
C8 0.047(9) 0.058(11) 0.039(10) 0.011(9) 0.000(8) -0.014(8)
C7 0.069(12) 0.048(9) 0.055(11) 0.031(8) -0.003(10) 0.000(9)
C2 0.034(8) 0.039(9) 0.041(9) 0.009(7) -0.008(6) -0.002(6)
C5 0.031(7) 0.053(9) 0.028(8) 0.002(8) -0.003(6) -0.004(7)
C9 0.040(8) 0.052(10) 0.046(10) 0.005(9) 0.001(7) -0.005(7)
C6 0.036(8) 0.054(10) 0.059(12) 0.017(9) 0.002(8) 0.004(7)
C11 0.080(3) 0.073(3) 0.075(3) 0.004(2) -0.010(2) 0.001(2)
C10 0.080(3) 0.073(3) 0.075(3) 0.004(2) -0.010(2) 0.001(2)
O1 0.077(3) 0.070(3) 0.069(3) 0.007(2) -0.008(2) -0.003(2)
C15 0.080(3) 0.073(3) 0.075(3) 0.004(2) -0.010(2) 0.001(2)
C0AA 0.080(3) 0.073(3) 0.075(3) 0.004(2) -0.010(2) 0.001(2)
C18A 0.080(3) 0.073(3) 0.075(3) 0.004(2) -0.010(2) 0.001(2)
C12 0.080(3) 0.073(3) 0.075(3) 0.004(2) -0.010(2) 0.001(2)
C13 0.080(3) 0.073(3) 0.075(3) 0.004(2) -0.010(2) 0.001(2)
C14 0.080(3) 0.073(3) 0.075(3) 0.004(2) -0.010(2) 0.001(2)
C16 0.080(3) 0.073(3) 0.075(3) 0.004(2) -0.010(2) 0.001(2)
C17 0.080(3) 0.073(3) 0.075(3) 0.004(2) -0.010(2) 0.001(2)

loop_
_atom_type_symbol
_atom_type_description
_atom_type_scat_dispersion_real
_atom_type_scat_dispersion_imag
_atom_type_scat_source
C C 0.0033 0.0016 'International Tables Vol C Tables 4.2.6.8 and 6.1.1.4'
H H 0.0000 0.0000 'International Tables Vol C Tables 4.2.6.8 and 6.1.1.4'
Bi Bi -4.1077 10.2566 'International Tables Vol C Tables 4.2.6.8 and 6.1.1.4'
Br Br -0.2901 2.4595 'International Tables Vol C Tables 4.2.6.8 and 6.1.1.4'
N N 0.0061 0.0033 'International Tables Vol C Tables 4.2.6.8 and 6.1.1.4'
O O 0.0106 0.0060 'International Tables Vol C Tables 4.2.6.8 and 6.1.1.4'
S S 0.1246 0.1234 'International Tables Vol C Tables 4.2.6.8 and 6.1.1.4'

loop_
_geom_angle_atom_site_label_1
_geom_angle_atom_site_label_2
_geom_angle_atom_site_label_3
_geom_angle
_geom_angle_site_symmetry_1
_geom_angle_site_symmetry_3
_geom_angle_publ_flag
Br6 Bi1 Br4 83.98(4) . . ?
Br2 Bi1 Br4 88.36(5) . . ?
Br2 Bi1 Br6 86.64(5) . . ?
Br2 Bi1 Br5 173.24(6) . . ?
Br5 Bi1 Br4 85.35(5) . . ?
Br5 Bi1 Br6 95.14(4) . . ?
Br3 Bi1 Br4 90.34(5) . . ?
Br3 Bi1 Br6 172.64(5) . . ?
Br3 Bi1 Br2 88.54(5) . . ?
Br3 Bi1 Br5 89.03(5) . . ?
Br1 Bi1 Br4 177.24(5) . . ?
Br1 Bi1 Br6 94.16(5) . . ?
Br1 Bi1 Br2 93.57(5) . . ?
Br1 Bi1 Br5 92.81(5) . . ?
Br1 Bi1 Br3 91.68(5) . . ?
C11 S1 C10 99.8(9) . . ?
O1 S1 C11 103.1(8) . . ?
O1 S1 C10 101.8(9) . . ?
H1A N1 H1B 108.0 . . ?
C1 N1 H1A 109.3 . . ?
C1 N1 H1B 109.3 . . ?
C4 N1 H1A 109.3 . . ?
C4 N1 H1B 109.3 . . ?
C4 N1 C1 111.4(11) . . ?
C5 N3 H3 117.7 . . ?
C5 N3 C9 124.5(14) . . ?
C9 N3 H3 117.7 . . ?
C2 N2 C3 113.4(12) . . ?
C5 N2 C3 120.4(12) . . ?
C5 N2 C2 122.8(12) . . ?
N1 C1 H1C 109.0 . . ?
N1 C1 H1D 109.0 . . ?
N1 C1 C2 112.9(11) . . ?
H1C C1 H1D 107.8 . . ?
C2 C1 H1C 109.0 . . ?
C2 C1 H1D 109.0 . . ?
N2 C3 H3A 109.5 . . ?
N2 C3 H3B 109.5 . . ?
N2 C3 C4 110.6(12) . . ?
H3A C3 H3B 108.1 . . ?
C4 C3 H3A 109.5 . . ?
C4 C3 H3B 109.5 . . ?
N1 C4 C3 109.0(12) . . ?
N1 C4 H4A 109.9 . . ?
N1 C4 H4B 109.9 . . ?
C3 C4 H4A 109.9 . . ?
C3 C4 H4B 109.9 . . ?
H4A C4 H4B 108.3 . . ?
C7 C8 H8 120.9 . . ?
C9 C8 H8 120.9 . . ?
C9 C8 C7 118.2(15) . . ?
C8 C7 H7 119.2 . . ?
C6 C7 C8 121.5(15) . . ?
C6 C7 H7 119.2 . . ?
N2 C2 C1 110.9(11) . . ?
N2 C2 H2A 109.5 . . ?
N2 C2 H2B 109.5 . . ?
C1 C2 H2A 109.5 . . ?
C1 C2 H2B 109.5 . . ?
H2A C2 H2B 108.0 . . ?
N3 C5 N2 118.9(14) . . ?
N3 C5 C6 116.4(13) . . ?
N2 C5 C6 124.6(13) . . ?
N3 C9 H9 120.3 . . ?
C8 C9 N3 119.4(14) . . ?
C8 C9 H9 120.3 . . ?
C7 C6 C5 119.5(14) . . ?
C7 C6 H6 120.2 . . ?
C5 C6 H6 120.2 . . ?
S1 C11 H11A 109.5 . . ?
S1 C11 H11B 109.5 . . ?
S1 C11 H11C 109.5 . . ?
H11A C11 H11B 109.5 . . ?
H11A C11 H11C 109.5 . . ?
H11B C11 H11C 109.5 . . ?
S1 C10 H10A 109.5 . . ?
S1 C10 H10B 109.5 . . ?
S1 C10 H10C 109.5 . . ?
H10A C10 H10B 109.5 . . ?
H10A C10 H10C 109.5 . . ?
H10B C10 H10C 109.5 . . ?
C0AA O1 S1 105.1(16) . . ?
C18A O1 S1 110.3(11) . . ?
H15A C15 H15B 109.5 . . ?
H15A C15 H15C 109.5 . . ?
H15B C15 H15C 109.5 . . ?
C14 C15 H15A 109.5 . . ?
C14 C15 H15B 109.5 . . ?
C14 C15 H15C 109.5 . . ?
C12 C0AA O1 111(2) . . ?
C12 C0AA C17 146(4) . . ?
C17 C0AA O1 103(3) . . ?
O1 C18A C12 121.2(12) . . ?
O1 C18A C17 117.6(12) . . ?
C12 C18A C17 120.0 . . ?
C0AA C12 H12 126.3 . . ?
C0AA C12 C13 107.4(19) . . ?
C13 C12 H12 126.3 . . ?
C12 C13 H13 120.0 . . ?
C14 C13 C12 120.0 . . ?
C14 C13 H13 120.0 . . ?
C13 C14 C15 117.2(12) . . ?
C16 C14 C15 122.6(12) . . ?
C16 C14 C13 120.0 . . ?
C14 C16 H16 120.0 . . ?
C17 C16 C14 120.0 . . ?
C17 C16 H16 120.0 . . ?
C0AA C17 C16 106(2) . . ?
C0AA C17 H17 127.1 . . ?
C16 C17 H17 127.1 . . ?

loop_
_geom_bond_atom_site_label_1
_geom_bond_atom_site_label_2
_geom_bond_distance
_geom_bond_site_symmetry_2
_geom_bond_publ_flag
Bi1 Br4 2.9493(14) . ?
Bi1 Br6 2.9434(16) . ?
Bi1 Br2 2.8095(16) . ?
Bi1 Br5 2.8937(16) . ?
Bi1 Br3 2.7810(17) . ?
Bi1 Br1 2.7743(16) . ?
S1 C11 1.77(2) . ?
S1 C10 1.781(19) . ?
S1 O1 1.758(14) . ?
N1 H1A 0.9100 . ?
N1 H1B 0.9100 . ?
N1 C1 1.520(19) . ?
N1 C4 1.479(18) . ?
N3 H3 0.8800 . ?
N3 C5 1.326(17) . ?
N3 C9 1.372(18) . ?
N2 C3 1.478(17) . ?
N2 C2 1.478(18) . ?
N2 C5 1.329(18) . ?
C1 H1C 0.9900 . ?
C1 H1D 0.9900 . ?
C1 C2 1.492(18) . ?
C3 H3A 0.9900 . ?
C3 H3B 0.9900 . ?
C3 C4 1.518(19) . ?
C4 H4A 0.9900 . ?
C4 H4B 0.9900 . ?
C8 H8 0.9500 . ?
C8 C7 1.38(2) . ?
C8 C9 1.36(2) . ?
C7 H7 0.9500 . ?
C7 C6 1.37(2) . ?
C2 H2A 0.9900 . ?
C2 H2B 0.9900 . ?
C5 C6 1.42(2) . ?
C9 H9 0.9500 . ?
C6 H6 0.9500 . ?
C11 H11A 0.9800 . ?
C11 H11B 0.9800 . ?
C11 H11C 0.9800 . ?
C10 H10A 0.9800 . ?
C10 H10B 0.9800 . ?
C10 H10C 0.9800 . ?
O1 C0AA 1.67(4) . ?
O1 C18A 1.348(17) . ?
C15 H15A 0.9800 . ?
C15 H15B 0.9800 . ?
C15 H15C 0.9800 . ?
C15 C14 1.50(2) . ?
C0AA C12 1.21(3) . ?
C0AA C17 1.31(2) . ?
C18A C12 1.3900 . ?
C18A C17 1.3900 . ?
C12 H12 0.9500 . ?
C12 C13 1.3900 . ?
C13 H13 0.9500 . ?
C13 C14 1.3900 . ?
C14 C16 1.3900 . ?
C16 H16 0.9500 . ?
C16 C17 1.3900 . ?
C17 H17 0.9500 . ?

loop_
_geom_torsion_atom_site_label_1
_geom_torsion_atom_site_label_2
_geom_torsion_atom_site_label_3
_geom_torsion_atom_site_label_4
_geom_torsion
_geom_torsion_site_symmetry_1
_geom_torsion_site_symmetry_2
_geom_torsion_site_symmetry_3
_geom_torsion_site_symmetry_4
_geom_torsion_publ_flag
S1 O1 C0AA C12 72(3) . . . . ?
S1 O1 C0AA C17 -113(3) . . . . ?
S1 O1 C18A C12 63.0(14) . . . . ?
S1 O1 C18A C17 -104.6(11) . . . . ?
N1 C1 C2 N2 50.1(17) . . . . ?
N3 C5 C6 C7 0(2) . . . . ?
N2 C3 C4 N1 -58.5(16) . . . . ?
N2 C5 C6 C7 177.8(16) . . . . ?
C1 N1 C4 C3 56.7(15) . . . . ?
C3 N2 C2 C1 -52.6(17) . . . . ?
C3 N2 C5 N3 -153.1(14) . . . . ?
C3 N2 C5 C6 29(2) . . . . ?
C4 N1 C1 C2 -53.9(16) . . . . ?
C8 C7 C6 C5 -5(3) . . . . ?
C7 C8 C9 N3 1(2) . . . . ?
C2 N2 C3 C4 57.4(17) . . . . ?
C2 N2 C5 N3 5(2) . . . . ?
C2 N2 C5 C6 -173.7(15) . . . . ?
C5 N3 C9 C8 -6(2) . . . . ?
C5 N2 C3 C4 -143.0(13) . . . . ?
C5 N2 C2 C1 148.3(14) . . . . ?
C9 N3 C5 N2 -172.5(14) . . . . ?
C9 N3 C5 C6 6(2) . . . . ?
C9 C8 C7 C6 4(3) . . . . ?
C11 S1 O1 C0AA 167.8(14) . . . . ?
C11 S1 O1 C18A 168.1(12) . . . . ?
C10 S1 O1 C0AA 64.6(14) . . . . ?
C10 S1 O1 C18A 64.9(13) . . . . ?
O1 C0AA C12 C13 -174.1(17) . . . . ?
O1 C0AA C17 C16 173.8(14) . . . . ?
C15 C14 C16 C17 175.2(16) . . . . ?
C0AA C12 C13 C14 -4(3) . . . . ?
C12 C0AA C17 C16 -14(9) . . . . ?
C12 C13 C14 C15 -175.5(15) . . . . ?
C12 C13 C14 C16 0.0 . . . . ?
C13 C14 C16 C17 0.0 . . . . ?
C14 C16 C17 C0AA 4(2) . . . . ?
C17 C0AA C12 C13 14(9) . . . . ?
